data_4114240
loop_
_publ_author_name
'Kwang Ming Lee'
'Hai-Chou Chang'
'Jyh-Chiang Jiang'
'Jack C. C. Chen'
'Hsiang-En Kao'
'Sheng Hsien Lin'
'Ivan J. B. Lin'

_publ_contact_author 'Prof. Hai-Chou Chang'
_publ_contact_author_email hcchang@mail.ndhu.edu.tw
_publ_contact_author_fax (886)-3-8633570
_publ_contact_author_phone (886)-3-8633585
_publ_section_title
;
 C-H---O Hydrogen Bonds in \b-Sheetlike Networks: Combined X-ray
 Crystallography and High-Pressure Infrared Study
;
_journal_name_full 'Journal of the American Chemical Society'
_journal_page_first 12358
_journal_page_last 12364
_journal_paper_doi 10.1021/ja036719z
_journal_volume 125
_journal_year 2003
_chemical_formula_sum 'C9 H10 F6 N5 O P'
_chemical_formula_weight 349.19
_chemical_name_common
;
1-Acetamido-3-(2-pyrimidinyl)-imidazolium hexafluorophosphate
;
_chemical_name_systematic
;
 ?
;
_space_group_IT_number 14
_symmetry_cell_setting monoclinic
_symmetry_space_group_name_Hall '-P 2ybc'
_symmetry_space_group_name_H-M 'P 1 21/c 1'
_atom_sites_solution_hydrogens geom
_atom_sites_solution_primary direct
_atom_sites_solution_secondary difmap
_audit_creation_method SHELXL-97
_cell_angle_alpha 90.00
_cell_angle_beta 104.745(16)
_cell_angle_gamma 90.00
_cell_formula_units_Z 8
_cell_length_a 12.9852(16)
_cell_length_b 24.937(2)
_cell_length_c 8.9006(12)
_cell_measurement_reflns_used 21
_cell_measurement_temperature 298(2)
_cell_measurement_theta_max 12.92
_cell_measurement_theta_min 10.01
_cell_volume 2787.2(6)
_computing_cell_refinement 'Bruker XSCANS'
_computing_data_collection 'Bruker XSCANS'
_computing_data_reduction 'Bruker XSCANS'
_computing_molecular_graphics 'Bruker SHELXTL'
_computing_publication_material 'Bruker SHELXTL'
_computing_structure_refinement 'Bruker SHELXTL'
_computing_structure_solution 'Bruker SHELXS'
_diffrn_ambient_temperature 298(2)
_diffrn_measured_fraction_theta_full 0.999
_diffrn_measured_fraction_theta_max 0.999
_diffrn_measurement_device_type 'Bruker P4'
_diffrn_measurement_method '\w scans'
_diffrn_radiation_monochromator graphite
_diffrn_radiation_source 'fine-focus sealed tube'
_diffrn_radiation_type MoK\a
_diffrn_radiation_wavelength 0.71073
_diffrn_reflns_av_R_equivalents 0.0282
_diffrn_reflns_av_sigmaI/netI 0.0262
_diffrn_reflns_limit_h_max 15
_diffrn_reflns_limit_h_min -15
_diffrn_reflns_limit_k_max 29
_diffrn_reflns_limit_k_min -29
_diffrn_reflns_limit_l_max 10
_diffrn_reflns_limit_l_min -1
_diffrn_reflns_number 11693
_diffrn_reflns_theta_full 25.01
_diffrn_reflns_theta_max 25.01
_diffrn_reflns_theta_min 1.62
_diffrn_standards_decay_% 3.94
_diffrn_standards_interval_count 397
_diffrn_standards_number 3
_exptl_absorpt_coefficient_mu 0.275
_exptl_absorpt_correction_T_max 0.8638
_exptl_absorpt_correction_T_min 0.7837
_exptl_absorpt_correction_type empirical
_exptl_crystal_colour white
_exptl_crystal_density_diffrn 1.664
_exptl_crystal_description column
_exptl_crystal_F_000 1408
_exptl_crystal_size_max 0.3
_exptl_crystal_size_mid 0.3
_exptl_crystal_size_min 0.4
_refine_diff_density_max 0.291
_refine_diff_density_min -0.287
_refine_diff_density_rms 0.041
_refine_ls_extinction_coef 0.0035(4)
_refine_ls_extinction_expression Fc^*^=kFc[1+0.001xFc^2^\l^3^/sin(2\q)]^-1/4^
_refine_ls_extinction_method SHELXL
_refine_ls_goodness_of_fit_ref 1.032
_refine_ls_hydrogen_treatment mixed
_refine_ls_matrix_type full
_refine_ls_number_parameters 508
_refine_ls_number_reflns 4925
_refine_ls_number_restraints 0
_refine_ls_restrained_S_all 1.032
_refine_ls_R_factor_all 0.0609
_refine_ls_R_factor_gt 0.0432
_refine_ls_shift/su_max 0.106
_refine_ls_shift/su_mean 0.005
_refine_ls_structure_factor_coef Fsqd
_refine_ls_weighting_details 'calc w=1/[\s^2^(Fo^2^)+(0.0583P)^2^+0.9559P] where P=(Fo^2^+2Fc^2^)/3'
_refine_ls_weighting_scheme calc
_refine_ls_wR_factor_gt 0.1078
_refine_ls_wR_factor_ref 0.1181
_reflns_number_gt 3701
_reflns_number_total 4925
_reflns_threshold_expression >2sigma(I)
_cod_data_source_file ja036719zsi20030624_020042_1.cif
_cod_data_source_block PF6
_cod_database_code 4114240

loop_
_symmetry_equiv_pos_as_xyz
'x, y, z'
'-x, y+1/2, -z+1/2'
'-x, -y, -z'
'x, -y-1/2, z-1/2'

loop_
_atom_site_label
_atom_site_type_symbol
_atom_site_fract_x
_atom_site_fract_y
_atom_site_fract_z
_atom_site_U_iso_or_equiv
_atom_site_adp_type
_atom_site_occupancy
_atom_site_symmetry_multiplicity
_atom_site_calc_flag
_atom_site_refinement_flags
_atom_site_disorder_assembly
_atom_site_disorder_group
P1 P 0.36291(5) 0.34843(3) 0.49575(8) 0.0564(2) Uani 1 1 d . . .
P2 P 0.86570(5) 0.37355(3) 0.51170(7) 0.0536(2) Uani 1 1 d . . .
F1' F 0.3423(13) 0.2861(4) 0.5001(19) 0.147(5) Uani 0.448(17) 1 d P A 1
F2' F 0.2448(9) 0.3568(9) 0.496(2) 0.164(6) Uani 0.448(17) 1 d P A 1
F3' F 0.3825(11) 0.4014(5) 0.5305(17) 0.206(7) Uani 0.448(17) 1 d P A 1
F4' F 0.3930(13) 0.3304(8) 0.6690(15) 0.145(6) Uani 0.448(17) 1 d P A 1
F5' F 0.4780(7) 0.3394(7) 0.4949(17) 0.130(5) Uani 0.448(17) 1 d P A 1
F6' F 0.3285(10) 0.3661(5) 0.3242(13) 0.118(4) Uani 0.448(17) 1 d P A 1
F7' F 0.8479(9) 0.3161(4) 0.4331(15) 0.121(2) Uani 0.61(2) 1 d P B 2
F8' F 0.8916(8) 0.4305(3) 0.5524(17) 0.160(4) Uani 0.61(2) 1 d P B 2
F9' F 0.7482(6) 0.3729(5) 0.5234(11) 0.098(3) Uani 0.61(2) 1 d P B 2
F10' F 0.8960(12) 0.3588(6) 0.6885(10) 0.117(4) Uani 0.61(2) 1 d P B 2
F11' F 0.8305(6) 0.3900(4) 0.3337(9) 0.089(2) Uani 0.61(2) 1 d P B 2
F12' F 0.9836(4) 0.3673(4) 0.5023(10) 0.082(2) Uani 0.61(2) 1 d P B 2
F1 F 0.3801(8) 0.2907(3) 0.4430(11) 0.120(3) Uani 0.552(17) 1 d P A 3
F2 F 0.2476(7) 0.3382(5) 0.5030(14) 0.115(3) Uani 0.552(17) 1 d P A 3
F3 F 0.3528(9) 0.4128(3) 0.5285(8) 0.118(3) Uani 0.552(17) 1 d P A 3
F4 F 0.4061(10) 0.3454(5) 0.6771(12) 0.106(3) Uani 0.552(17) 1 d P A 3
F5 F 0.4794(6) 0.3590(6) 0.4867(15) 0.135(4) Uani 0.552(17) 1 d P A 3
F6 F 0.3210(7) 0.3531(5) 0.3147(10) 0.122(4) Uani 0.552(17) 1 d P A 3
F7 F 0.8124(17) 0.3188(8) 0.474(2) 0.134(5) Uani 0.39(2) 1 d P B 4
F8 F 0.9041(7) 0.4283(5) 0.6058(19) 0.109(4) Uani 0.39(2) 1 d P B 4
F9 F 0.7497(12) 0.3992(11) 0.5135(18) 0.120(6) Uani 0.39(2) 1 d P B 4
F10 F 0.8922(19) 0.3422(10) 0.671(2) 0.125(6) Uani 0.39(2) 1 d P B 4
F11 F 0.8422(12) 0.4020(6) 0.3531(18) 0.105(5) Uani 0.39(2) 1 d P B 4
F12 F 0.9755(10) 0.3554(7) 0.5032(17) 0.105(4) Uani 0.39(2) 1 d P B 4
O1 O 0.66454(15) 0.28261(7) 0.04826(19) 0.0639(5) Uani 1 1 d . . .
O2 O 1.10218(19) 0.21839(8) 0.5180(2) 0.0815(6) Uani 1 1 d . . .
N1 N 0.41906(13) 0.39333(7) 0.0207(2) 0.0429(4) Uani 1 1 d . . .
N2 N 0.52007(14) 0.33482(7) 0.1623(2) 0.0450(4) Uani 1 1 d . . .
N3 N 0.24232(15) 0.38770(8) -0.1121(3) 0.0617(6) Uani 1 1 d . . .
N4 N 0.34423(16) 0.46500(8) -0.1331(3) 0.0630(6) Uani 1 1 d . . .
N5 N 0.68832(18) 0.21711(8) 0.2259(2) 0.0642(6) Uani 1 1 d . . .
H10 H 0.7354 0.2010 0.1895 0.077 Uiso 1 1 calc R . .
H9 H 0.6704 0.2041 0.3051 0.077 Uiso 1 1 calc R . .
N6 N 0.88939(14) 0.09618(7) 0.5193(2) 0.0502(5) Uani 1 1 d . . .
N7 N 0.98111(16) 0.15924(8) 0.6541(2) 0.0562(5) Uani 1 1 d . . .
N8 N 0.71599(17) 0.09700(8) 0.3697(2) 0.0627(6) Uani 1 1 d . . .
N9 N 0.82320(17) 0.01906(8) 0.3845(3) 0.0658(6) Uani 1 1 d . . .
N10 N 1.15537(17) 0.27279(8) 0.7245(2) 0.0619(5) Uani 1 1 d . . .
H20 H 1.2028 0.2885 0.6881 0.074 Uiso 1 1 calc R . .
H19 H 1.1466 0.2821 0.8135 0.074 Uiso 1 1 calc R . .
C1 C 0.42696(17) 0.34213(8) 0.0660(3) 0.0455(5) Uani 1 1 d . . .
H1 H 0.3748 0.3160 0.0342 0.055 Uiso 1 1 calc R . .
C2 C 0.51207(17) 0.41901(9) 0.0931(3) 0.0559(6) Uani 1 1 d . . .
H2 H 0.5284 0.4549 0.0826 0.067 Uiso 1 1 calc R . .
C3 C 0.57443(19) 0.38243(9) 0.1815(3) 0.0609(7) Uani 1 1 d . . .
H3 H 0.6425 0.3882 0.2447 0.073 Uiso 1 1 calc R . .
C4 C 0.32842(17) 0.41710(9) -0.0827(3) 0.0464(5) Uani 1 1 d . . .
C5 C 0.1584(2) 0.41050(12) -0.2095(4) 0.0772(8) Uani 1 1 d . . .
H6 H 0.0941 0.3920 -0.2347 0.093 Uiso 1 1 calc R . .
C6 C 0.1631(2) 0.45961(12) -0.2733(4) 0.0823(9) Uani 1 1 d . . .
H5 H 0.1041 0.4747 -0.3422 0.099 Uiso 1 1 calc R . .
C7 C 0.2579(2) 0.48569(11) -0.2318(4) 0.0813(9) Uani 1 1 d . . .
H4 H 0.2632 0.5194 -0.2738 0.098 Uiso 1 1 calc R . .
C8 C 0.56198(19) 0.28435(9) 0.2354(3) 0.0513(6) Uani 1 1 d . . .
H8 H 0.5041 0.2589 0.2261 0.062 Uiso 1 1 calc R . .
H7 H 0.5939 0.2903 0.3451 0.062 Uiso 1 1 calc R . .
C9 C 0.64400(17) 0.26134(8) 0.1608(2) 0.0443(5) Uani 1 1 d . . .
C10 C 0.8887(2) 0.14772(9) 0.5606(3) 0.0519(6) Uani 1 1 d . . .
H11 H 0.8320 0.1714 0.5282 0.062 Uiso 1 1 calc R . .
C11 C 0.9869(2) 0.07515(11) 0.5926(3) 0.0712(8) Uani 1 1 d . . .
H12 H 1.0095 0.0401 0.5852 0.085 Uiso 1 1 calc R . .
C12 C 1.0432(2) 0.11453(11) 0.6763(4) 0.0767(8) Uani 1 1 d . . .
H13 H 1.1123 0.1119 0.7386 0.092 Uiso 1 1 calc R . .
C13 C 0.80322(19) 0.06886(9) 0.4173(3) 0.0505(5) Uani 1 1 d . . .
C14 C 0.6363(2) 0.07094(13) 0.2722(4) 0.0773(8) Uani 1 1 d . . .
H16 H 0.5719 0.0886 0.2336 0.093 Uiso 1 1 calc R . .
C15 C 0.6463(2) 0.01918(13) 0.2273(4) 0.0806(9) Uani 1 1 d . . .
H15 H 0.5905 0.0014 0.1592 0.097 Uiso 1 1 calc R . .
C16 C 0.7409(3) -0.00500(12) 0.2863(4) 0.0810(9) Uani 1 1 d . . .
H14 H 0.7494 -0.0402 0.2573 0.097 Uiso 1 1 calc R . .
C17 C 1.0158(2) 0.21153(10) 0.7208(3) 0.0635(7) Uani 1 1 d . . .
H17 H 1.0469 0.2079 0.8316 0.076 Uiso 1 1 calc R . .
H18 H 0.9551 0.2354 0.7056 0.076 Uiso 1 1 calc R . .
C18 C 1.0967(2) 0.23479(9) 0.6447(3) 0.0527(6) Uani 1 1 d . . .

loop_
_atom_site_aniso_label
_atom_site_aniso_U_11
_atom_site_aniso_U_22
_atom_site_aniso_U_33
_atom_site_aniso_U_23
_atom_site_aniso_U_13
_atom_site_aniso_U_12
P1 0.0498(4) 0.0650(4) 0.0551(4) 0.0019(3) 0.0146(3) 0.0016(3)
P2 0.0407(3) 0.0718(4) 0.0462(4) 0.0027(3) 0.0070(3) -0.0008(3)
F1' 0.163(9) 0.073(4) 0.170(11) 0.009(5) -0.023(7) -0.040(5)
F2' 0.060(6) 0.281(17) 0.154(8) 0.053(10) 0.033(6) 0.070(8)
F3' 0.149(8) 0.056(5) 0.361(18) -0.041(6) -0.029(8) 0.022(5)
F4' 0.139(10) 0.215(12) 0.083(8) 0.078(8) 0.033(6) 0.079(9)
F5' 0.068(6) 0.220(11) 0.105(6) 0.000(7) 0.030(5) 0.075(8)
F6' 0.152(9) 0.130(6) 0.085(7) 0.058(5) 0.054(6) 0.079(6)
F7' 0.127(5) 0.087(3) 0.163(6) -0.044(4) 0.063(4) -0.042(3)
F8' 0.248(10) 0.074(4) 0.133(7) -0.026(4) 0.003(5) -0.017(4)
F9' 0.041(2) 0.171(7) 0.084(3) 0.042(4) 0.0189(19) 0.012(4)
F10' 0.089(4) 0.215(11) 0.040(3) 0.013(5) 0.007(3) 0.019(6)
F11' 0.050(2) 0.172(7) 0.045(2) 0.007(3) 0.0110(16) 0.019(3)
F12' 0.035(2) 0.143(5) 0.063(3) 0.000(3) 0.002(2) -0.012(3)
F1 0.156(6) 0.061(3) 0.158(5) -0.016(3) 0.066(4) 0.014(3)
F2 0.072(5) 0.172(7) 0.111(5) 0.021(4) 0.041(4) -0.046(6)
F3 0.197(7) 0.054(3) 0.114(4) -0.002(2) 0.060(4) 0.047(3)
F4 0.114(5) 0.144(5) 0.057(4) -0.022(4) 0.015(3) -0.018(4)
F5 0.074(5) 0.228(9) 0.111(6) -0.066(6) 0.037(4) -0.069(6)
F6 0.076(4) 0.232(9) 0.050(4) -0.018(4) 0.003(3) -0.009(5)
F7 0.140(12) 0.124(9) 0.143(10) -0.017(6) 0.043(6) -0.080(9)
F8 0.074(5) 0.133(8) 0.119(7) -0.083(6) 0.023(4) -0.002(4)
F9 0.070(5) 0.222(15) 0.068(5) 0.008(8) 0.016(4) 0.070(8)
F10 0.089(6) 0.169(11) 0.117(12) 0.093(9) 0.029(9) 0.015(7)
F11 0.116(8) 0.097(6) 0.106(9) 0.069(6) 0.033(6) 0.047(5)
F12 0.107(8) 0.133(7) 0.076(6) 0.004(5) 0.025(6) 0.086(7)
O1 0.0945(13) 0.0550(10) 0.0496(10) 0.0066(8) 0.0320(9) 0.0083(9)
O2 0.1345(18) 0.0700(12) 0.0503(11) -0.0075(9) 0.0423(11) -0.0108(12)
N1 0.0394(9) 0.0381(9) 0.0471(10) -0.0003(8) 0.0032(8) -0.0011(7)
N2 0.0463(10) 0.0411(10) 0.0458(10) 0.0057(8) 0.0082(8) 0.0036(8)
N3 0.0465(11) 0.0570(12) 0.0710(14) -0.0041(10) -0.0045(10) -0.0051(9)
N4 0.0590(12) 0.0425(11) 0.0734(14) 0.0061(10) -0.0089(11) 0.0002(9)
N5 0.0813(15) 0.0596(13) 0.0579(13) 0.0153(10) 0.0290(11) 0.0250(11)
N6 0.0542(11) 0.0451(10) 0.0494(11) -0.0046(8) 0.0097(9) 0.0028(8)
N7 0.0611(12) 0.0493(11) 0.0602(12) -0.0116(10) 0.0193(10) -0.0040(9)
N8 0.0606(13) 0.0597(13) 0.0620(13) 0.0027(10) 0.0049(10) 0.0082(10)
N9 0.0684(13) 0.0485(12) 0.0724(14) -0.0089(10) 0.0031(11) 0.0016(10)
N10 0.0779(14) 0.0620(13) 0.0509(12) -0.0036(10) 0.0258(11) -0.0154(11)
C1 0.0484(12) 0.0387(11) 0.0475(12) -0.0011(9) 0.0085(10) -0.0026(9)
C2 0.0473(13) 0.0396(12) 0.0699(16) 0.0032(11) -0.0049(11) -0.0051(10)
C3 0.0460(13) 0.0498(13) 0.0746(17) 0.0023(12) -0.0074(12) -0.0031(11)
C4 0.0448(12) 0.0424(12) 0.0463(12) -0.0063(10) 0.0010(10) 0.0040(9)
C5 0.0496(15) 0.0768(19) 0.089(2) -0.0129(16) -0.0121(14) -0.0006(13)
C6 0.0681(18) 0.0702(19) 0.085(2) -0.0085(16) -0.0241(15) 0.0202(15)
C7 0.083(2) 0.0499(15) 0.087(2) 0.0087(14) -0.0218(17) 0.0099(14)
C8 0.0599(14) 0.0467(12) 0.0480(13) 0.0120(10) 0.0153(11) 0.0099(10)
C9 0.0560(13) 0.0401(11) 0.0354(11) -0.0037(9) 0.0091(10) -0.0014(10)
C10 0.0620(15) 0.0442(12) 0.0509(13) -0.0010(10) 0.0171(12) 0.0030(11)
C11 0.0615(16) 0.0540(15) 0.088(2) -0.0162(14) 0.0010(14) 0.0157(12)
C12 0.0594(16) 0.0667(17) 0.094(2) -0.0220(16) 0.0010(15) 0.0070(13)
C13 0.0586(14) 0.0488(13) 0.0434(12) 0.0013(10) 0.0115(11) 0.0016(11)
C14 0.0621(17) 0.086(2) 0.0733(19) 0.0109(16) -0.0023(14) 0.0065(15)
C15 0.078(2) 0.078(2) 0.0724(19) -0.0028(16) -0.0048(16) -0.0171(16)
C16 0.090(2) 0.0552(16) 0.085(2) -0.0124(15) 0.0001(17) -0.0053(15)
C17 0.0792(17) 0.0541(14) 0.0628(16) -0.0179(12) 0.0282(14) -0.0126(13)
C18 0.0722(16) 0.0457(13) 0.0419(13) 0.0055(10) 0.0177(11) 0.0057(11)

loop_
_atom_type_symbol
_atom_type_description
_atom_type_scat_dispersion_real
_atom_type_scat_dispersion_imag
_atom_type_scat_source
C C 0.0033 0.0016 'International Tables Vol C Tables 4.2.6.8 and 6.1.1.4'
H H 0.0000 0.0000 'International Tables Vol C Tables 4.2.6.8 and 6.1.1.4'
N N 0.0061 0.0033 'International Tables Vol C Tables 4.2.6.8 and 6.1.1.4'
O O 0.0106 0.0060 'International Tables Vol C Tables 4.2.6.8 and 6.1.1.4'
F F 0.0171 0.0103 'International Tables Vol C Tables 4.2.6.8 and 6.1.1.4'
P P 0.1023 0.0942 'International Tables Vol C Tables 4.2.6.8 and 6.1.1.4'

loop_
_geom_angle_atom_site_label_1
_geom_angle_atom_site_label_2
_geom_angle_atom_site_label_3
_geom_angle
F3' P1 F5' 91.0(7)
F3' P1 F2 106.2(7)
F5' P1 F2 161.7(7)
F3' P1 F6' 86.5(8)
F5' P1 F6' 94.3(8)
F2 P1 F6' 92.8(7)
F3' P1 F1 159.3(6)
F5' P1 F1 69.0(6)
F2 P1 F1 94.3(5)
F6' P1 F1 89.6(6)
F3' P1 F2' 89.8(8)
F5' P1 F2' 179.1(8)
F2 P1 F2' 17.4(10)
F6' P1 F2' 85.8(8)
F1 P1 F2' 110.2(8)
F3' P1 F5 73.8(7)
F5' P1 F5 18.5(8)
F2 P1 F5 179.5(7)
F6' P1 F5 86.6(7)
F1 P1 F5 85.7(5)
F2' P1 F5 162.4(8)
F3' P1 F4' 94.0(10)
F5' P1 F4' 87.9(8)
F2 P1 F4' 84.9(8)
F6' P1 F4' 177.8(8)
F1 P1 F4' 90.7(9)
F2' P1 F4' 92.0(9)
F5 P1 F4' 95.6(8)
F3' P1 F6 99.0(7)
F5' P1 F6 95.2(7)
F2 P1 F6 88.2(6)
F6' P1 F6 12.6(8)
F1 P1 F6 78.3(6)
F2' P1 F6 84.8(8)
F5 P1 F6 91.3(6)
F4' P1 F6 166.6(8)
F3' P1 F4 79.4(7)
F5' P1 F4 84.4(8)
F2 P1 F4 92.6(7)
F6' P1 F4 165.8(6)
F1 P1 F4 103.0(6)
F2' P1 F4 95.6(8)
F5 P1 F4 87.9(7)
F4' P1 F4 15.0(10)
F6 P1 F4 178.4(6)
F3' P1 F1' 165.7(8)
F5' P1 F1' 91.6(7)
F2 P1 F1' 70.3(7)
F6' P1 F1' 107.3(9)
F1 P1 F1' 29.6(6)
F2' P1 F1' 87.6(7)
F5 P1 F1' 109.9(6)
F4' P1 F1' 72.1(12)
F6 P1 F1' 94.7(8)
F4 P1 F1' 86.9(7)
F3' P1 F3 14.8(8)
F5' P1 F3 105.7(6)
F2 P1 F3 91.9(5)
F6' P1 F3 83.1(5)
F1 P1 F3 170.7(4)
F2' P1 F3 75.2(8)
F5 P1 F3 88.1(5)
F4' P1 F3 96.8(7)
F6 P1 F3 95.0(5)
F4 P1 F3 83.6(5)
F1' P1 F3 159.4(8)
F8' P2 F12 98.1(7)
F8' P2 F7 166.0(10)
F12 P2 F7 95.8(8)
F8' P2 F11 76.2(7)
F12 P2 F11 93.5(8)
F7 P2 F11 103.8(11)
F8' P2 F9' 99.1(6)
F12 P2 F9' 162.0(6)
F7 P2 F9' 66.9(8)
F11 P2 F9' 95.5(6)
F8' P2 F12' 86.9(5)
F12 P2 F12' 11.7(8)
F7 P2 F12' 107.1(9)
F11 P2 F12' 88.0(6)
F9' P2 F12' 173.6(4)
F8' P2 F10' 89.8(6)
F12 P2 F10' 88.9(8)
F7 P2 F10' 89.6(10)
F11 P2 F10' 166.0(8)
F9' P2 F10' 86.0(7)
F12' P2 F10' 91.8(7)
F8' P2 F10 105.7(8)
F12 P2 F10 84.5(11)
F7 P2 F10 74.7(12)
F11 P2 F10 177.4(10)
F9' P2 F10 85.9(9)
F12' P2 F10 90.3(10)
F10' P2 F10 16.1(12)
F8' P2 F11' 89.2(5)
F12 P2 F11' 93.6(6)
F7 P2 F11' 90.8(8)
F11 P2 F11' 13.1(9)
F9' P2 F11' 91.8(4)
F12' P2 F11' 90.6(4)
F10' P2 F11' 177.4(6)
F10 P2 F11' 165.1(9)
F8' P2 F7' 166.4(8)
F12 P2 F7' 75.0(6)
F7 P2 F7' 24.4(6)
F11 P2 F7' 92.3(10)
F9' P2 F7' 89.1(4)
F12' P2 F7' 85.5(4)
F10' P2 F7' 101.7(8)
F10 P2 F7' 85.6(12)
F11' P2 F7' 79.7(7)
F8' P2 F8 16.6(8)
F12 P2 F8 96.3(7)
F7 P2 F8 158.8(12)
F11 P2 F8 92.8(8)
F9' P2 F8 98.8(6)
F12' P2 F8 86.3(4)
F10' P2 F8 73.2(7)
F10 P2 F8 89.1(9)
F11' P2 F8 105.8(6)
F7' P2 F8 170.1(6)
F8' P2 F9 77.0(10)
F12 P2 F9 174.1(9)
F7 P2 F9 89.1(8)
F11 P2 F9 82.0(9)
F9' P2 F9 23.7(8)
F12' P2 F9 162.7(9)
F10' P2 F9 94.5(9)
F10 P2 F9 100.1(13)
F11' P2 F9 83.0(7)
F7' P2 F9 109.0(8)
F8 P2 F9 80.1(8)
C1 N1 C2 108.26(17)
C1 N1 C4 125.45(18)
C2 N1 C4 126.28(18)
C1 N2 C3 108.83(18)
C1 N2 C8 126.34(19)
C3 N2 C8 124.82(19)
C4 N3 C5 114.0(2)
C4 N4 C7 113.4(2)
C10 N6 C11 107.9(2)
C10 N6 C13 125.2(2)
C11 N6 C13 126.95(19)
C10 N7 C12 109.1(2)
C10 N7 C17 126.5(2)
C12 N7 C17 124.4(2)
C13 N8 C14 114.4(2)
C13 N9 C16 113.5(2)
N2 C1 N1 108.62(18)
C3 C2 N1 106.7(2)
C2 C3 N2 107.6(2)
N3 C4 N4 130.1(2)
N3 C4 N1 114.8(2)
N4 C4 N1 115.11(19)
N3 C5 C6 122.7(3)
C5 C6 C7 116.9(2)
N4 C7 C6 122.9(3)
N2 C8 C9 110.96(18)
O1 C9 N5 124.5(2)
O1 C9 C8 121.55(19)
N5 C9 C8 113.98(19)
N7 C10 N6 108.5(2)
C12 C11 N6 107.0(2)
C11 C12 N7 107.6(2)
N8 C13 N9 129.6(2)
N8 C13 N6 115.2(2)
N9 C13 N6 115.2(2)
N8 C14 C15 122.2(3)
C16 C15 C14 117.0(3)
N9 C16 C15 123.4(3)
N7 C17 C18 109.9(2)
O2 C18 N10 125.7(2)
O2 C18 C17 120.0(2)
N10 C18 C17 114.3(2)

loop_
_geom_bond_atom_site_label_1
_geom_bond_atom_site_label_2
_geom_bond_distance
P1 F3' 1.365(11)
P1 F5' 1.514(9)
P1 F2 1.537(8)
P1 F6' 1.542(10)
P1 F1 1.548(7)
P1 F2' 1.549(12)
P1 F5 1.557(9)
P1 F4' 1.558(13)
P1 F6 1.569(8)
P1 F4 1.570(10)
P1 F1' 1.578(9)
P1 F3 1.642(7)
P2 F8' 1.482(8)
P2 F12 1.516(10)
P2 F7 1.528(14)
P2 F11 1.540(11)
P2 F9' 1.556(8)
P2 F12' 1.562(6)
P2 F10' 1.565(9)
P2 F10 1.577(16)
P2 F11' 1.587(7)
P2 F7' 1.586(9)
P2 F8 1.613(11)
P2 F9 1.641(13)
O1 C9 1.221(3)
O2 C18 1.219(3)
N1 C1 1.335(3)
N1 C2 1.374(3)
N1 C4 1.426(3)
N2 C1 1.305(3)
N2 C3 1.370(3)
N2 C8 1.457(3)
N3 C4 1.307(3)
N3 C5 1.335(3)
N4 C4 1.310(3)
N4 C7 1.339(3)
N5 C9 1.309(3)
N6 C10 1.337(3)
N6 C11 1.373(3)
N6 C13 1.423(3)
N7 C10 1.307(3)
N7 C12 1.360(3)
N7 C17 1.456(3)
N8 C13 1.308(3)
N8 C14 1.338(3)
N9 C13 1.316(3)
N9 C16 1.338(3)
N10 C18 1.307(3)
C2 C3 1.335(3)
C5 C6 1.358(4)
C6 C7 1.358(4)
C8 C9 1.505(3)
C11 C12 1.332(4)
C14 C15 1.367(4)
C15 C16 1.349(4)
C17 C18 1.504(3)
